data_2008342
loop_
_publ_author_name
'Panneerselvam, Kaliyamoorthy'
'Lu, Tian-Huey'
'Tung, Shu-Fang'
'Narayan, Sanjay'
'Jain, Vimal K.'

_publ_section_title
;Chloro(diethyl
 dithiophosphato-<i>S</i>,<i>S</i>')(triphenylphosphine-<i>P</i>)palladium(II)
;
_journal_issue 4
_journal_name_full 'Acta Crystallographica Section C'
_journal_page_first 541
_journal_page_last 543
_journal_paper_doi 10.1107/S0108270198014905
_journal_volume 55
_journal_year 1999
_chemical_formula_iupac '[Pd Cl (C4 H10 O2 P S2) (C18 H15 P)]'
_chemical_formula_moiety 'C22 H25 Cl1 O2 P2 Pd1 S2'
_chemical_formula_sum 'C22 H25 Cl O2 P2 Pd S2'
_chemical_formula_weight 589.36
_chemical_melting_point 393
_chemical_name_systematic
;
Chloro(diethyl dithiophosphato-S,S')(triphenylphosphine-P)palladium(II)
;
_space_group_IT_number 14
_symmetry_cell_setting monoclinic
_symmetry_space_group_name_Hall '-P 2yab'
_symmetry_space_group_name_H-M 'P 1 21/a 1'
_audit_creation_method SHELXL
_cell_angle_alpha 90.00
_cell_angle_beta 101.300(10)
_cell_angle_gamma 90.00
_cell_formula_units_Z 8
_cell_length_a 18.178(3)
_cell_length_b 9.233(4)
_cell_length_c 30.904(7)
_cell_measurement_reflns_used 25
_cell_measurement_temperature 293(2)
_cell_measurement_theta_max 18.5
_cell_measurement_theta_min 8.7
_cell_volume 5086(3)
_computing_cell_refinement 'CAD-4 Software'
_computing_data_collection 'CAD-4 Software (Enraf-Nonius, 1989)'
_computing_data_reduction 'NRCVAX (Gabe et al., 1989)'
_computing_molecular_graphics NRCVAX
_computing_publication_material SHELXL93
_computing_structure_refinement 'SHELXL93 (Sheldrick, 1993)'
_computing_structure_solution 'SHELXS86 (Sheldrick, 1990)'
_diffrn_ambient_temperature 293(2)
_diffrn_measurement_device 'Enraf-Nonius CAD-4'
_diffrn_measurement_method \w/2\q
_diffrn_radiation_monochromator graphite
_diffrn_radiation_source 'fine-focus sealed tube'
_diffrn_radiation_type MoK\a
_diffrn_radiation_wavelength 0.71073
_diffrn_reflns_av_R_equivalents 0.000
_diffrn_reflns_av_sigmaI/netI 0.025
_diffrn_reflns_limit_h_max 21
_diffrn_reflns_limit_h_min -21
_diffrn_reflns_limit_k_max 10
_diffrn_reflns_limit_k_min 0
_diffrn_reflns_limit_l_max 36
_diffrn_reflns_limit_l_min 0
_diffrn_reflns_number 8923
_diffrn_reflns_theta_max 25.0
_diffrn_reflns_theta_min 1.34
_diffrn_standards_decay_% 2
_diffrn_standards_interval_time 60
_diffrn_standards_number 3
_exptl_absorpt_coefficient_mu 1.141
_exptl_absorpt_correction_T_max 0.809
_exptl_absorpt_correction_T_min 0.552
_exptl_absorpt_correction_type '\y-scan (North et al., 1968)'
_exptl_crystal_colour yellow
_exptl_crystal_density_diffrn 1.539
_exptl_crystal_density_meas ?
_exptl_crystal_density_method none
_exptl_crystal_description pillar
_exptl_crystal_F_000 2384
_exptl_crystal_size_max 0.44
_exptl_crystal_size_mid 0.25
_exptl_crystal_size_min 0.19
_refine_diff_density_max 0.765
_refine_diff_density_min -0.819
_refine_ls_extinction_method none
_refine_ls_goodness_of_fit_all 1.070
_refine_ls_goodness_of_fit_obs 0.902
_refine_ls_hydrogen_treatment constr
_refine_ls_matrix_type full
_refine_ls_number_parameters 541
_refine_ls_number_reflns 8923
_refine_ls_number_restraints 0
_refine_ls_restrained_S_all 1.070
_refine_ls_restrained_S_obs 0.902
_refine_ls_R_factor_all 0.081
_refine_ls_R_factor_obs 0.053
_refine_ls_shift/esd_max -0.007
_refine_ls_shift/esd_mean 0.000
_refine_ls_structure_factor_coef Fsqd
_refine_ls_weighting_details 'w = 1/[s^2^(Fo^2^)+( 0.1660P)^2^] where P=(Fo^2^+2Fc^2^)/3'
_refine_ls_weighting_scheme calc
_refine_ls_wR_factor_all 0.217
_refine_ls_wR_factor_obs 0.159
_reflns_number_observed 6826
_reflns_number_total 8923
_reflns_observed_criterion I>2\s(I)
_cod_data_source_file de1097.cif
_cod_data_source_block I
_cod_depositor_comments
;
The following automatic conversions were performed:

'_exptl_crystal_density_meas' value 'not measured' was changed to '?'
- the value is perceived as not measured.

Automatic conversion script
Id: cif_fix_values 3008 2015-01-20 13:52:24Z robertas 

The following automatic conversions were performed:

'_refine_ls_weighting_scheme' value 'calc w = 1/[s^2^(Fo^2^)+(
0.1660P)^2^] where P=(Fo^2^+2Fc^2^)/3' was changed to 'calc'. New tag
'_refine_ls_weighting_details' was created. The value of the new tag
was set to 'w = 1/[s^2^(Fo^2^)+( 0.1660P)^2^] where
P=(Fo^2^+2Fc^2^)/3'.

Automatic conversion script
Id: cif_fix_values 3143 2015-03-26 13:38:13Z robertas 

The following automatic conversions were performed:

'_refine_ls_hydrogen_treatment' value 'constrained' was replaced with
the value 'constr' as specified in the replacement file
'src/cod-tools/trunk/data/replacement-values/replacement_values.lst'.

Automatic conversion script
Id: cif_fix_values 5376 2017-05-30 11:51:03Z andrius 
;
_cod_original_sg_symbol_H-M 'P 21/a'
_cod_original_formula_sum 'C22 H25 Cl1 O2 P2 Pd1 S2'
_cod_database_code 2008342

loop_
_symmetry_equiv_pos_as_xyz
'x, y, z'
'1/2-x, 1/2+y, -z'
'-x, -y, -z'
'1/2+x, 1/2-y, z'

loop_
_atom_site_aniso_label
_atom_site_aniso_U_11
_atom_site_aniso_U_22
_atom_site_aniso_U_33
_atom_site_aniso_U_12
_atom_site_aniso_U_13
_atom_site_aniso_U_23
Pd1A 0.0362(3) 0.0393(3) 0.0452(3) 0.0007(2) 0.0090(2) 0.0030(2)
S1A 0.0426(9) 0.0790(13) 0.0697(13) 0.0030(9) 0.0191(9) 0.0224(10)
S2A 0.0388(8) 0.0593(10) 0.0499(9) 0.0017(7) 0.0102(7) 0.0109(8)
Cl1A 0.0459(10) 0.095(2) 0.0780(14) 0.0190(9) 0.0082(9) 0.0196(11)
P1A 0.0450(9) 0.0344(8) 0.0433(9) 0.0008(6) 0.0102(7) 0.0003(6)
P2A 0.0493(9) 0.0419(9) 0.0496(10) 0.0043(7) 0.0153(8) 0.0047(7)
O1A 0.069(3) 0.044(3) 0.059(3) 0.005(2) 0.025(3) 0.005(2)
O2A 0.080(3) 0.050(3) 0.053(3) 0.009(2) 0.017(3) -0.006(2)
C1A 0.085(6) 0.059(5) 0.078(6) 0.013(4) 0.036(5) 0.025(4)
C2A 0.095(7) 0.071(6) 0.123(9) -0.006(5) 0.033(7) 0.036(6)
C3A 0.100(6) 0.045(4) 0.067(5) 0.000(4) 0.028(5) -0.005(4)
C4A 0.083(6) 0.075(6) 0.079(6) 0.004(5) 0.012(5) -0.026(5)
C5A 0.051(3) 0.036(3) 0.037(3) 0.002(3) 0.010(3) -0.002(3)
C6A 0.067(5) 0.043(4) 0.053(4) 0.006(3) 0.004(4) -0.004(3)
C7A 0.079(6) 0.045(4) 0.084(6) 0.011(4) 0.012(5) 0.006(4)
C8A 0.073(5) 0.034(4) 0.104(7) 0.002(3) 0.027(5) -0.011(4)
C9A 0.098(7) 0.052(5) 0.059(5) 0.001(4) 0.017(5) -0.023(4)
C10A 0.101(6) 0.048(4) 0.047(4) 0.002(4) 0.016(4) -0.008(3)
C11A 0.054(4) 0.044(3) 0.036(3) 0.010(3) 0.001(3) -0.008(3)
C12A 0.069(5) 0.072(5) 0.062(5) 0.016(4) 0.024(4) -0.008(4)
C13A 0.097(7) 0.103(7) 0.045(4) 0.038(6) 0.020(5) 0.000(5)
C14A 0.080(7) 0.118(9) 0.061(6) 0.036(6) -0.009(5) -0.041(6)
C15A 0.076(6) 0.070(6) 0.102(8) 0.016(5) -0.014(6) -0.045(6)
C16A 0.066(5) 0.046(4) 0.070(5) 0.004(4) -0.002(4) -0.008(4)
C17A 0.046(3) 0.046(4) 0.047(4) -0.003(3) 0.016(3) -0.001(3)
C18A 0.059(4) 0.051(4) 0.064(5) -0.011(3) 0.010(4) -0.002(3)
C19A 0.054(5) 0.090(7) 0.081(6) -0.022(5) 0.017(4) 0.002(5)
C20A 0.055(5) 0.111(8) 0.065(5) 0.002(5) 0.020(4) 0.020(5)
C21A 0.063(5) 0.078(6) 0.066(5) 0.021(4) 0.028(4) 0.017(4)
C22A 0.055(4) 0.050(4) 0.065(5) 0.007(3) 0.021(4) 0.012(3)
Pd1B 0.0415(3) 0.0410(3) 0.0515(3) -0.0013(2) 0.0137(2) 0.0046(2)
S1B 0.0451(10) 0.083(2) 0.115(2) 0.0048(10) 0.0284(11) 0.0241(14)
S2B 0.0555(11) 0.0774(13) 0.0721(13) 0.0182(10) 0.0240(10) 0.0340(11)
Cl1B 0.099(2) 0.0656(13) 0.116(2) 0.0125(11) 0.060(2) 0.0402(13)
P1B 0.0418(8) 0.0329(8) 0.0414(8) 0.0011(6) 0.0102(7) 0.0040(6)
P2B 0.0491(10) 0.0745(14) 0.0620(12) 0.0130(9) 0.0096(9) 0.0113(10)
O1B 0.077(4) 0.076(4) 0.087(5) 0.007(3) 0.026(3) 0.000(3)
O2B 0.070(4) 0.107(5) 0.081(4) 0.031(4) 0.001(3) 0.013(4)
C1B 0.161(13) 0.103(9) 0.113(10) 0.016(9) 0.058(10) 0.020(8)
C2B 0.174(16) 0.098(11) 0.22(2) -0.029(10) 0.076(14) 0.012(11)
C3B 0.105(10) 0.224(19) 0.100(10) 0.009(11) 0.008(8) -0.035(12)
C4B 0.218(19) 0.22(2) 0.126(13) -0.030(16) -0.092(14) 0.013(13)
C5B 0.036(3) 0.035(3) 0.046(3) 0.000(2) 0.006(3) -0.005(3)
C6B 0.072(5) 0.043(4) 0.050(4) 0.005(3) 0.016(3) 0.005(3)
C7B 0.076(5) 0.058(5) 0.056(4) 0.007(4) 0.007(4) 0.023(4)
C8B 0.072(5) 0.038(4) 0.096(7) 0.008(3) 0.017(5) 0.011(4)
C9B 0.078(5) 0.042(4) 0.085(6) 0.009(4) 0.024(5) -0.013(4)
C10B 0.057(4) 0.045(4) 0.047(4) -0.005(3) 0.013(3) -0.004(3)
C11B 0.050(3) 0.034(3) 0.037(3) -0.006(3) 0.012(3) -0.001(2)
C12B 0.068(4) 0.040(4) 0.049(4) -0.004(3) 0.023(3) -0.001(3)
C13B 0.108(7) 0.045(4) 0.047(4) -0.014(4) 0.029(4) -0.012(3)
C14B 0.105(7) 0.059(5) 0.044(4) -0.032(5) 0.001(4) -0.008(4)
C15B 0.065(5) 0.076(6) 0.067(5) -0.016(4) 0.000(4) 0.004(5)
C16B 0.053(4) 0.057(4) 0.043(4) -0.004(3) 0.002(3) -0.005(3)
C17B 0.042(3) 0.043(3) 0.051(4) 0.010(3) 0.012(3) 0.012(3)
C18B 0.065(4) 0.052(4) 0.051(4) -0.005(3) 0.020(3) 0.002(3)
C19B 0.092(6) 0.071(5) 0.078(6) -0.010(5) 0.045(5) 0.016(5)
C20B 0.084(6) 0.095(7) 0.083(7) 0.010(5) 0.048(5) 0.026(6)
C21B 0.064(5) 0.109(7) 0.041(4) 0.013(5) 0.013(4) 0.008(4)
C22B 0.053(4) 0.067(5) 0.054(4) 0.003(4) 0.011(3) 0.004(4)

loop_
_atom_site_label
_atom_site_fract_x
_atom_site_fract_y
_atom_site_fract_z
_atom_site_U_iso_or_equiv
_atom_site_thermal_displace_type
_atom_site_calc_flag
_atom_site_refinement_flags
_atom_site_occupancy
_atom_site_disorder_group
_atom_site_type_symbol
Pd1A 0.40733(2) 0.05118(5) 0.11245(2) 0.0401(2) Uani d . 1 . Pd
S1A 0.46457(10) 0.1585(2) 0.05686(7) 0.0627(5) Uani d . 1 . S
S2A 0.29751(9) 0.1395(2) 0.07031(6) 0.0492(4) Uani d . 1 . S
Cl1A 0.52085(11) -0.0380(3) 0.14939(8) 0.0733(6) Uani d . 1 . Cl
P1A 0.35054(9) -0.0556(2) 0.16319(6) 0.0407(4) Uani d . 1 . P
P2A 0.36009(10) 0.2045(2) 0.02735(6) 0.0462(4) Uani d . 1 . P
O1A 0.3440(3) 0.3691(5) 0.0174(2) 0.0555(12) Uani d . 1 . O
O2A 0.3367(3) 0.1380(6) -0.0200(2) 0.0604(13) Uani d . 1 . O
C1A 0.3787(5) 0.4443(9) -0.0155(3) 0.072(2) Uani d . 1 . C
H1A 0.3446(5) 0.4456(9) -0.0438(3) 0.120 Uiso calc R 1 . H
H2A 0.4244(5) 0.3952(9) -0.0188(3) 0.120 Uiso calc R 1 . H
C2A 0.3958(6) 0.5949(11) 0.0006(4) 0.095(3) Uani d . 1 . C
H3A 0.4188(6) 0.6469(11) -0.0201(4) 0.120 Uiso calc R 1 . H
H4A 0.4295(6) 0.5923(11) 0.0287(4) 0.120 Uiso calc R 1 . H
H5A 0.3501(6) 0.6426(11) 0.0037(4) 0.120 Uiso calc R 1 . H
C3A 0.3466(6) -0.0180(9) -0.0274(3) 0.069(2) Uani d . 1 . C
H6A 0.3959(6) -0.0494(9) -0.0123(3) 0.120 Uiso calc R 1 . H
H7A 0.3090(6) -0.0736(9) -0.0163(3) 0.120 Uiso calc R 1 . H
C4A 0.3384(5) -0.0391(10) -0.0750(3) 0.079(3) Uani d . 1 . C
H8A 0.3445(5) -0.1400(10) -0.0811(3) 0.120 Uiso calc R 1 . H
H9A 0.3760(5) 0.0162(10) -0.0856(3) 0.120 Uiso calc R 1 . H
H10A 0.2895(5) -0.0076(10) -0.0896(3) 0.120 Uiso calc R 1 . H
C5A 0.3671(4) -0.2487(7) 0.1625(2) 0.0411(13) Uani d . 1 . C
C6A 0.3924(4) -0.3308(8) 0.2001(3) 0.055(2) Uani d . 1 . C
H11A 0.4004(4) -0.2862(8) 0.2276(3) 0.080 Uiso calc R 1 . H
C7A 0.4059(5) -0.4768(9) 0.1975(3) 0.070(2) Uani d . 1 . C
H12A 0.4242(5) -0.5295(9) 0.2229(3) 0.080 Uiso calc R 1 . H
C8A 0.3923(5) -0.5446(8) 0.1572(3) 0.069(2) Uani d . 1 . C
H13A 0.3999(5) -0.6438(8) 0.1555(3) 0.080 Uiso calc R 1 . H
C9A 0.3675(5) -0.4663(9) 0.1197(3) 0.070(2) Uani d . 1 . C
H14A 0.3586(5) -0.5131(9) 0.0925(3) 0.080 Uiso calc R 1 . H
C10A 0.3554(5) -0.3202(8) 0.1214(3) 0.065(2) Uani d . 1 . C
H15A 0.3395(5) -0.2682(8) 0.0955(3) 0.080 Uiso calc R 1 . H
C11A 0.3810(4) 0.0051(7) 0.2200(2) 0.0455(15) Uani d . 1 . C
C12A 0.3436(5) -0.0428(9) 0.2518(3) 0.066(2) Uani d . 1 . C
H16A 0.3016(5) -0.1020(9) 0.2445(3) 0.080 Uiso calc R 1 . H
C13A 0.3707(6) 0.0005(12) 0.2957(3) 0.081(3) Uani d . 1 . C
H17A 0.3474(6) -0.0338(12) 0.3179(3) 0.080 Uiso calc R 1 . H
C14A 0.4295(6) 0.0905(13) 0.3060(3) 0.089(3) Uani d . 1 . C
H18A 0.4455(6) 0.1189(13) 0.3352(3) 0.080 Uiso calc R 1 . H
C15A 0.4657(6) 0.1405(11) 0.2753(4) 0.087(3) Uani d . 1 . C
H19A 0.5065(6) 0.2024(11) 0.2831(4) 0.080 Uiso calc R 1 . H
C16A 0.4418(4) 0.0992(8) 0.2315(3) 0.063(2) Uani d . 1 . C
H20A 0.4663(4) 0.1342(8) 0.2100(3) 0.080 Uiso calc R 1 . H
C17A 0.2484(4) -0.0329(7) 0.1530(2) 0.0458(15) Uani d . 1 . C
C18A 0.1987(4) -0.1476(8) 0.1423(3) 0.058(2) Uani d . 1 . C
H21A 0.2169(4) -0.2412(8) 0.1408(3) 0.080 Uiso calc R 1 . H
C19A 0.1220(5) -0.1224(11) 0.1339(3) 0.075(2) Uani d . 1 . C
H22A 0.0887(5) -0.1988(11) 0.1261(3) 0.080 Uiso calc R 1 . H
C20A 0.0952(5) 0.0167(12) 0.1370(3) 0.076(3) Uani d . 1 . C
H23A 0.0439(5) 0.0340(12) 0.1319(3) 0.080 Uiso calc R 1 . H
C21A 0.1441(5) 0.1272(10) 0.1476(3) 0.067(2) Uani d . 1 . C
H24A 0.1257(5) 0.2202(10) 0.1500(3) 0.080 Uiso calc R 1 . H
C22A 0.2198(4) 0.1055(8) 0.1550(3) 0.055(2) Uani d . 1 . C
H25A 0.2523(4) 0.1839(8) 0.1613(3) 0.080 Uiso calc R 1 . H
Pd1B 0.07203(3) 0.17806(5) 0.62209(2) 0.0441(2) Uani d . 1 . Pd
S1B 0.19899(11) 0.1095(3) 0.62827(9) 0.0793(7) Uani d . 1 . S
S2B 0.06927(11) -0.0074(3) 0.67195(7) 0.0668(6) Uani d . 1 . S
Cl1B 0.08875(15) 0.3442(3) 0.56925(10) 0.0881(8) Uani d . 1 . Cl
P1B -0.05261(9) 0.2254(2) 0.61608(5) 0.0384(4) Uani d . 1 . P
P2B 0.17132(11) -0.0596(3) 0.66102(7) 0.0620(5) Uani d . 1 . P
O1B 0.1744(4) -0.2072(7) 0.6370(2) 0.079(2) Uani d . 1 . O
O2B 0.2298(3) -0.0971(8) 0.7037(2) 0.088(2) Uani d . 1 . O
C1B 0.1269(9) -0.2294(15) 0.5923(5) 0.121(5) Uani d . 1 . C
H1B 0.0819(9) -0.2829(15) 0.5945(5) 0.120 Uiso calc R 1 . H
H2B 0.1123(9) -0.1368(15) 0.5784(5) 0.120 Uiso calc R 1 . H
C2B 0.1690(9) -0.3057(16) 0.5682(6) 0.157(7) Uani d . 1 . C
H3B 0.1403(9) -0.3221(16) 0.5391(6) 0.120 Uiso calc R 1 . H
H4B 0.1829(9) -0.3970(16) 0.5823(6) 0.120 Uiso calc R 1 . H
H5B 0.2134(9) -0.2517(16) 0.5664(6) 0.120 Uiso calc R 1 . H
C3B 0.2557(8) 0.011(2) 0.7364(5) 0.145(6) Uani d . 1 . C
H6B 0.2778(8) 0.091(2) 0.7229(5) 0.120 Uiso calc R 1 . H
H7B 0.2136(8) 0.048(2) 0.7480(5) 0.120 Uiso calc R 1 . H
C4B 0.3077(11) -0.046(2) 0.7699(5) 0.204(10) Uani d . 1 . C
H8B 0.3248(11) 0.028(2) 0.7914(5) 0.120 Uiso calc R 1 . H
H9B 0.3495(11) -0.082(2) 0.7584(5) 0.120 Uiso calc R 1 . H
H10B 0.2856(11) -0.124(2) 0.7836(5) 0.120 Uiso calc R 1 . H
C5B -0.0824(3) 0.4136(7) 0.6075(2) 0.0392(13) Uani d . 1 . C
C6B -0.0765(4) 0.4776(8) 0.5679(2) 0.055(2) Uani d . 1 . C
H11B -0.0600(4) 0.4236(8) 0.5462(2) 0.080 Uiso calc R 1 . H
C7B -0.0953(5) 0.6228(9) 0.5603(3) 0.064(2) Uani d . 1 . C
H12B -0.0904(5) 0.6667(9) 0.5340(3) 0.080 Uiso calc R 1 . H
C8B -0.1215(5) 0.7018(8) 0.5924(3) 0.068(2) Uani d . 1 . C
H13B -0.1337(5) 0.7991(8) 0.5876(3) 0.080 Uiso calc R 1 . H
C9B -0.1294(5) 0.6381(8) 0.6303(3) 0.067(2) Uani d . 1 . C
H14B -0.1482(5) 0.6919(8) 0.6512(3) 0.080 Uiso calc R 1 . H
C10B -0.1100(4) 0.4942(8) 0.6392(2) 0.049(2) Uani d . 1 . C
H15B -0.1154(4) 0.4521(8) 0.6658(2) 0.080 Uiso calc R 1 . H
C11B -0.1090(3) 0.1336(6) 0.5689(2) 0.0401(13) Uani d . 1 . C
C12B -0.0751(4) 0.0430(7) 0.5430(2) 0.051(2) Uani d . 1 . C
H16B -0.0235(4) 0.0284(7) 0.5496(2) 0.080 Uiso calc R 1 . H
C13B -0.1196(6) -0.0267(8) 0.5066(3) 0.065(2) Uani d . 1 . C
H17B -0.0974(6) -0.0870(8) 0.4887(3) 0.080 Uiso calc R 1 . H
C14B -0.1951(6) -0.0057(10) 0.4975(3) 0.071(2) Uani d . 1 . C
H18B -0.2245(6) -0.0545(10) 0.4740(3) 0.080 Uiso calc R 1 . H
C15B -0.2283(5) 0.0861(10) 0.5226(3) 0.071(2) Uani d . 1 . C
H19B -0.2798(5) 0.1017(10) 0.5154(3) 0.080 Uiso calc R 1 . H
C16B -0.1858(4) 0.1557(8) 0.5584(2) 0.052(2) Uani d . 1 . C
H20B -0.2087(4) 0.2176(8) 0.5755(2) 0.080 Uiso calc R 1 . H
C17B -0.0879(4) 0.1627(7) 0.6643(2) 0.0448(15) Uani d . 1 . C
C18B -0.1416(4) 0.0561(8) 0.6621(3) 0.055(2) Uani d . 1 . C
H21B -0.1636(4) 0.0169(8) 0.6349(3) 0.080 Uiso calc R 1 . H
C19B -0.1632(6) 0.0063(11) 0.7007(3) 0.077(2) Uani d . 1 . C
H22B -0.1975(6) -0.0691(11) 0.6992(3) 0.080 Uiso calc R 1 . H
C20B -0.1341(6) 0.0682(11) 0.7403(4) 0.083(3) Uani d . 1 . C
H23B -0.1500(6) 0.0376(11) 0.7657(4) 0.080 Uiso calc R 1 . H
C21B -0.0810(5) 0.1760(11) 0.7430(3) 0.071(2) Uani d . 1 . C
H24B -0.0613(5) 0.2182(11) 0.7701(3) 0.080 Uiso calc R 1 . H
C22B -0.0572(4) 0.2213(9) 0.7056(2) 0.058(2) Uani d . 1 . C
H25B -0.0201(4) 0.2918(9) 0.7079(2) 0.080 Uiso calc R 1 . H

loop_
_atom_type_symbol
_atom_type_description
_atom_type_scat_dispersion_real
_atom_type_scat_dispersion_imag
_atom_type_scat_source
C C 0.0033 0.0016 'International Tables Vol C Tables 4.2.6.8 and 6.1.1.4'
H H 0.0000 0.0000 'International Tables Vol C Tables 4.2.6.8 and 6.1.1.4'
S S 0.1246 0.1234 'International Tables Vol C Tables 4.2.6.8 and 6.1.1.4'
O O 0.0106 0.0060 'International Tables Vol C Tables 4.2.6.8 and 6.1.1.4'
P P 0.1023 0.0942 'International Tables Vol C Tables 4.2.6.8 and 6.1.1.4'
Cl Cl 0.1484 0.1585 'International Tables Vol C Tables 4.2.6.8 and 6.1.1.4'
Pd Pd -0.9988 1.0072 'International Tables Vol C Tables 4.2.6.8 and 6.1.1.4'

loop_
_geom_angle_atom_site_label_1
_geom_angle_atom_site_label_2
_geom_angle_atom_site_label_3
_geom_angle
_geom_angle_publ_flag
P1A Pd1A Cl1A 89.24(7) yes
P1A Pd1A S2A 94.79(6) yes
Cl1A Pd1A S2A 175.37(7) yes
P1A Pd1A S1A 177.91(7) yes
Cl1A Pd1A S1A 91.75(7) yes
S2A Pd1A S1A 84.15(6) yes
P2A S1A Pd1A 84.65(8) yes
P2A S2A Pd1A 86.51(8) yes
C5A P1A C11A 107.1(3) no
C5A P1A C17A 106.0(3) no
C11A P1A C17A 103.6(3) no
C5A P1A Pd1A 108.8(2) no
C11A P1A Pd1A 116.1(2) no
C17A P1A Pd1A 114.5(2) no
O1A P2A O2A 101.0(3) yes
O1A P2A S1A 115.0(2) yes
O2A P2A S1A 113.9(2) yes
O1A P2A S2A 108.2(2) yes
O2A P2A S2A 114.6(2) yes
S1A P2A S2A 104.37(11) yes
C1A O1A P2A 120.3(5) no
C3A O2A P2A 120.6(5) no
O1A C1A C2A 107.4(7) no
O1A C1A H1A 110.2 no
C2A C1A H1A 110.2 no
O1A C1A H2A 110.2 no
C2A C1A H2A 110.2 no
H1A C1A H2A 108.5 no
C1A C2A H3A 109.5 no
C1A C2A H4A 109.5 no
H3A C2A H4A 109.5 no
C1A C2A H5A 109.5 no
H3A C2A H5A 109.5 no
H4A C2A H5A 109.5 no
C4A C3A O2A 107.2(7) no
C4A C3A H6A 110.3 no
O2A C3A H6A 110.3 no
C4A C3A H7A 110.3 no
O2A C3A H7A 110.3 no
H6A C3A H7A 108.5 no
C3A C4A H8A 109.5 no
C3A C4A H9A 109.5 no
H8A C4A H9A 109.5 no
C3A C4A H10A 109.5 no
H8A C4A H10A 109.5 no
H9A C4A H10A 109.5 no
C6A C5A C10A 117.8(6) no
C6A C5A P1A 123.8(5) no
C10A C5A P1A 118.4(5) no
C7A C6A C5A 121.2(8) no
C7A C6A H11A 119.4 no
C5A C6A H11A 119.4 no
C8A C7A C6A 119.9(8) no
C8A C7A H12A 120.0 no
C6A C7A H12A 120.0 no
C9A C8A C7A 120.0(7) no
C9A C8A H13A 120.0 no
C7A C8A H13A 120.0 no
C8A C9A C10A 121.1(8) no
C8A C9A H14A 119.4 no
C10A C9A H14A 119.4 no
C9A C10A C5A 119.9(8) no
C9A C10A H15A 120.0 no
C5A C10A H15A 120.0 no
C12A C11A C16A 119.7(7) no
C12A C11A P1A 119.4(6) no
C16A C11A P1A 120.9(6) no
C11A C12A C13A 118.0(9) no
C11A C12A H16A 121.0 no
C13A C12A H16A 121.0 no
C14A C13A C12A 121.1(9) no
C14A C13A H17A 119.5 no
C12A C13A H17A 119.5 no
C13A C14A C15A 121.7(9) no
C13A C14A H18A 119.2 no
C15A C14A H18A 119.2 no
C14A C15A C16A 119.4(9) no
C14A C15A H19A 120.3 no
C16A C15A H19A 120.3 no
C15A C16A C11A 120.0(9) no
C15A C16A H20A 120.0 no
C11A C16A H20A 120.0 no
C22A C17A C18A 118.9(7) no
C22A C17A P1A 118.3(5) no
C18A C17A P1A 122.8(5) no
C19A C18A C17A 119.9(8) no
C19A C18A H21A 120.0 no
C17A C18A H21A 120.0 no
C20A C19A C18A 119.8(8) no
C20A C19A H22A 120.1 no
C18A C19A H22A 120.1 no
C21A C20A C19A 119.7(8) no
C21A C20A H23A 120.2 no
C19A C20A H23A 120.2 no
C20A C21A C22A 121.6(9) no
C20A C21A H24A 119.2 no
C22A C21A H24A 119.2 no
C21A C22A C17A 120.1(8) no
C21A C22A H25A 119.9 no
C17A C22A H25A 119.9 no
P1B Pd1B Cl1B 94.69(8) yes
P1B Pd1B S2B 92.60(6) yes
Cl1B Pd1B S2B 171.61(8) yes
P1B Pd1B S1B 175.53(8) yes
Cl1B Pd1B S1B 88.46(9) yes
S2B Pd1B S1B 84.04(8) yes
P2B S1B Pd1B 84.88(9) yes
P2B S2B Pd1B 85.66(9) yes
C11B P1B C5B 102.9(3) no
C11B P1B C17B 105.9(3) no
C5B P1B C17B 106.2(3) no
C11B P1B Pd1B 111.8(2) no
C5B P1B Pd1B 117.2(2) no
C17B P1B Pd1B 112.0(2) no
O2B P2B O1B 97.3(4) yes
O2B P2B S1B 114.1(3) yes
O1B P2B S1B 114.2(3) yes
O2B P2B S2B 114.1(3) yes
O1B P2B S2B 114.2(3) yes
S1B P2B S2B 103.42(13) yes
C1B O1B P2B 119.6(7) no
C3B O2B P2B 121.1(8) no
C2B C1B O1B 106.9(14) no
C2B C1B H1B 110.3 no
O1B C1B H1B 110.3 no
C2B C1B H2B 110.3 no
O1B C1B H2B 110.3 no
H1B C1B H2B 108.6 no
C1B C2B H3B 109.5 no
C1B C2B H4B 109.5 no
H3B C2B H4B 109.5 no
C1B C2B H5B 109.5 no
H3B C2B H5B 109.5 no
H4B C2B H5B 109.5 no
C4B C3B O2B 110.6(16) no
C4B C3B H6B 109.5 no
O2B C3B H6B 109.5 no
C4B C3B H7B 109.5 no
O2B C3B H7B 109.5 no
H6B C3B H7B 108.1 no
C3B C4B H8B 109.5 no
C3B C4B H9B 109.5 no
H8B C4B H9B 109.5 no
C3B C4B H10B 109.5 no
H8B C4B H10B 109.5 no
H9B C4B H10B 109.5 no
C6B C5B C10B 119.6(6) no
C6B C5B P1B 117.7(5) no
C10B C5B P1B 122.8(5) no
C5B C6B C7B 120.1(7) no
C5B C6B H11B 120.0 no
C7B C6B H11B 120.0 no
C8B C7B C6B 119.6(7) no
C8B C7B H12B 120.2 no
C6B C7B H12B 120.2 no
C9B C8B C7B 120.2(7) no
C9B C8B H13B 119.9 no
C7B C8B H13B 119.9 no
C8B C9B C10B 121.7(8) no
C8B C9B H14B 119.1 no
C10B C9B H14B 119.1 no
C9B C10B C5B 118.8(7) no
C9B C10B H15B 120.6 no
C5B C10B H15B 120.6 no
C16B C11B C12B 119.8(6) no
C16B C11B P1B 120.2(5) no
C12B C11B P1B 120.0(5) no
C11B C12B C13B 119.2(7) no
C11B C12B H16B 120.4 no
C13B C12B H16B 120.4 no
C14B C13B C12B 119.9(7) no
C14B C13B H17B 120.1 no
C12B C13B H17B 120.1 no
C13B C14B C15B 120.8(7) no
C13B C14B H18B 119.6 no
C15B C14B H18B 119.6 no
C14B C15B C16B 120.3(8) no
C14B C15B H19B 119.9 no
C16B C15B H19B 119.9 no
C11B C16B C15B 120.0(7) no
C11B C16B H20B 120.0 no
C15B C16B H20B 120.0 no
C18B C17B C22B 118.3(7) no
C18B C17B P1B 123.0(6) no
C22B C17B P1B 118.7(5) no
C17B C18B C19B 120.3(8) no
C17B C18B H21B 119.9 no
C19B C18B H21B 119.9 no
C20B C19B C18B 120.2(9) no
C20B C19B H22B 119.9 no
C18B C19B H22B 119.9 no
C19B C20B C21B 120.2(8) no
C19B C20B H23B 119.9 no
C21B C20B H23B 119.9 no
C20B C21B C22B 120.1(8) no
C20B C21B H24B 119.9 no
C22B C21B H24B 119.9 no
C21B C22B C17B 120.9(8) no
C21B C22B H25B 119.6 no
C17B C22B H25B 119.6 no

loop_
_geom_bond_atom_site_label_1
_geom_bond_atom_site_label_2
_geom_bond_site_symmetry_2
_geom_bond_distance
_geom_bond_publ_flag
Pd1A P1A . 2.265(2) yes
Pd1A Cl1A . 2.306(2) yes
Pd1A S2A . 2.308(2) yes
Pd1A S1A . 2.391(2) yes
S1A P2A . 1.985(3) yes
S2A P2A . 2.002(2) yes
P1A C5A . 1.809(6) no
P1A C11A . 1.823(6) no
P1A C17A . 1.834(7) no
P2A O1A . 1.567(5) yes
P2A O2A . 1.568(5) yes
O1A C1A . 1.470(9) yes
O2A C3A . 1.474(9) yes
C1A C2A . 1.489(14) no
C1A H1A . 0.97 no
C1A H2A . 0.97 no
C2A H3A . 0.96 no
C2A H4A . 0.96 no
C2A H5A . 0.96 no
C3A C4A . 1.462(12) no
C3A H6A . 0.97 no
C3A H7A . 0.97 no
C4A H8A . 0.96 no
C4A H9A . 0.96 no
C4A H10A . 0.96 no
C5A C6A . 1.388(10) no
C5A C10A . 1.411(9) no
C6A C7A . 1.376(10) no
C6A H11A . 0.93 no
C7A C8A . 1.371(12) no
C7A H12A . 0.93 no
C8A C9A . 1.366(12) no
C8A H13A . 0.93 no
C9A C10A . 1.369(11) no
C9A H14A . 0.93 no
C10A H15A . 0.93 no
C11A C12A . 1.373(11) no
C11A C16A . 1.396(10) no
C12A C13A . 1.406(12) no
C12A H16A . 0.93 no
C13A C14A . 1.342(15) no
C13A H17A . 0.93 no
C14A C15A . 1.34(2) no
C14A H18A . 0.93 no
C15A C16A . 1.389(13) no
C15A H19A . 0.93 no
C16A H20A . 0.93 no
C17A C22A . 1.385(10) no
C17A C18A . 1.389(10) no
C18A C19A . 1.388(11) no
C18A H21A . 0.93 no
C19A C20A . 1.384(14) no
C19A H22A . 0.93 no
C20A C21A . 1.350(14) no
C20A H23A . 0.93 no
C21A C22A . 1.366(10) no
C21A H24A . 0.93 no
C22A H25A . 0.93 no
Pd1B P1B . 2.279(2) yes
Pd1B Cl1B . 2.304(2) yes
Pd1B S2B . 2.311(2) yes
Pd1B S1B . 2.364(2) yes
S1B P2B . 1.979(3) yes
S2B P2B . 2.009(3) yes
P1B C11B . 1.820(6) no
P1B C5B . 1.824(6) no
P1B C17B . 1.828(7) no
P2B O2B . 1.562(6) yes
P2B O1B . 1.557(7) yes
O1B C1B . 1.49(2) yes
O2B C3B . 1.43(2) yes
C1B C2B . 1.36(2) no
C1B H1B . 0.97 no
C1B H2B . 0.97 no
C2B H3B . 0.96 no
C2B H4B . 0.96 no
C2B H5B . 0.96 no
C3B C4B . 1.36(2) no
C3B H6B . 0.97 no
C3B H7B . 0.97 no
C4B H8B . 0.96 no
C4B H9B . 0.96 no
C4B H10B . 0.96 no
C5B C6B . 1.383(9) no
C5B C10B . 1.401(9) no
C6B C7B . 1.391(11) no
C6B H11B . 0.93 no
C7B C8B . 1.388(12) no
C7B H12B . 0.93 no
C8B C9B . 1.344(13) no
C8B H13B . 0.93 no
C9B C10B . 1.388(11) no
C9B H14B . 0.93 no
C10B H15B . 0.93 no
C11B C16B . 1.384(9) no
C11B C12B . 1.382(9) no
C12B C13B . 1.407(11) no
C12B H16B . 0.93 no
C13B C14B . 1.361(13) no
C13B H17B . 0.93 no
C14B C15B . 1.365(13) no
C14B H18B . 0.93 no
C15B C16B . 1.379(11) no
C15B H19B . 0.93 no
C16B H20B . 0.93 no
C17B C18B . 1.378(10) no
C17B C22B . 1.399(10) no
C18B C19B . 1.406(11) no
C18B H21B . 0.93 no
C19B C20B . 1.360(14) no
C19B H22B . 0.93 no
C20B C21B . 1.377(13) no
C20B H23B . 0.93 no
C21B C22B . 1.377(11) no
C21B H24B . 0.93 no
C22B H25B . 0.93 no

loop_
_geom_torsion_atom_site_label_1
_geom_torsion_atom_site_label_2
_geom_torsion_atom_site_label_3
_geom_torsion_atom_site_label_4
_geom_torsion
_geom_torsion_publ_flag
S1A P2A O1A C1A 67.7(6) yes
S1A P2A O2A C3A 52.6(6) yes
S2A P2A O1A C1A -176.1(6) yes
S2A P2A O2A C3A -67.5(6) yes
S1B P2B O1B C1B -59.0(8) yes
S1B P2B O2B C3B 52.0(10) yes
S2B P2B O1B C1B 59.8(8) yes
S2B P2B O2B C3B -66.6(10) yes
